data_1557243
loop_
_publ_author_name
'Chhetri, Pradhumna Mahat'
'Wu, Ming-Hao'
'Hsieh, Chou-Ting'
'Yang, Xiang-Kai'
'Wu, Chen-Ming'
'Yang, En-Che'
'Wang, Chih-Chieh'
'Chen, Jhy-Der'

_publ_section_title
;
 A Pair of Co<sup>II</sup> Supramolecular Isomers Based on Flexible
 Bis-Pyridyl-Bis-Amide and Angular Dicarboxylate Ligands.
;
_journal_issue 1
_journal_name_full 'Molecules (Basel, Switzerland)'
_journal_page_first 201
_journal_paper_doi 10.3390/molecules25010201
_journal_volume 25
_journal_year 2020
_chemical_formula_sum 'C23.5 H22 Co N2 O8 S'
_chemical_formula_weight 551.42
_space_group_crystal_system triclinic
_space_group_IT_number 2
_space_group_name_Hall '-P 1'
_space_group_name_H-M_alt 'P -1'
_atom_sites_solution_hydrogens mixed
_audit_creation_method SHELXL-2014/7
_cell_angle_alpha 96.611(5)
_cell_angle_beta 109.696(5)
_cell_angle_gamma 103.697(5)
_cell_formula_units_Z 2
_cell_length_a 9.2206(8)
_cell_length_b 11.0642(10)
_cell_length_c 13.3450(12)
_cell_measurement_reflns_used 6428
_cell_measurement_temperature 296(2)
_cell_measurement_theta_max 26.27
_cell_measurement_theta_min 2.64
_cell_volume 1216.7(2)
_computing_cell_refinement 'Bruker SAINT'
_computing_data_collection 'Bruker APEX2'
_computing_data_reduction 'Bruker SAINT'
_computing_molecular_graphics 'Bruker SHELXTL'
_computing_publication_material 'Bruker SHELXTL'
_computing_structure_refinement 'SHELXL-2014/7 (Sheldrick, 2014)'
_computing_structure_solution 'SHELXS-97 (Sheldrick 2008)'
_diffrn_ambient_temperature 296(2)
_diffrn_measured_fraction_theta_full 0.972
_diffrn_measured_fraction_theta_max 0.970
_diffrn_measurement_device_type 'Bruker APEX-II CCD'
_diffrn_measurement_method '\f and \w scans'
_diffrn_radiation_type MoK\a
_diffrn_radiation_wavelength 0.71073
_diffrn_reflns_av_R_equivalents 0.0670
_diffrn_reflns_av_unetI/netI 0.0843
_diffrn_reflns_Laue_measured_fraction_full 0.972
_diffrn_reflns_Laue_measured_fraction_max 0.970
_diffrn_reflns_limit_h_max 11
_diffrn_reflns_limit_h_min -11
_diffrn_reflns_limit_k_max 13
_diffrn_reflns_limit_k_min -13
_diffrn_reflns_limit_l_max 16
_diffrn_reflns_limit_l_min -16
_diffrn_reflns_number 14581
_diffrn_reflns_point_group_measured_fraction_full 0.972
_diffrn_reflns_point_group_measured_fraction_max 0.970
_diffrn_reflns_theta_full 25.242
_diffrn_reflns_theta_max 25.999
_diffrn_reflns_theta_min 1.659
_exptl_absorpt_coefficient_mu 0.842
_exptl_absorpt_correction_T_max 0.7457
_exptl_absorpt_correction_T_min 0.6407
_exptl_absorpt_correction_type multi-scan
_exptl_absorpt_process_details 'SADABS V2008/1 (Bruker AXS, 2008)'
_exptl_crystal_colour green
_exptl_crystal_density_diffrn 1.505
_exptl_crystal_description Plate
_exptl_crystal_F_000 568
_exptl_crystal_size_max 0.200
_exptl_crystal_size_mid 0.200
_exptl_crystal_size_min 0.050
_refine_diff_density_max 0.593
_refine_diff_density_min -0.402
_refine_diff_density_rms 0.083
_refine_ls_extinction_method none
_refine_ls_goodness_of_fit_ref 1.024
_refine_ls_hydrogen_treatment constr
_refine_ls_matrix_type full
_refine_ls_number_parameters 321
_refine_ls_number_reflns 4661
_refine_ls_number_restraints 1
_refine_ls_restrained_S_all 1.024
_refine_ls_R_factor_all 0.0946
_refine_ls_R_factor_gt 0.0573
_refine_ls_shift/su_max 0.001
_refine_ls_shift/su_mean 0.000
_refine_ls_structure_factor_coef Fsqd
_refine_ls_weighting_details 'w=1/[\s^2^(Fo^2^)+(0.0691P)^2^+0.7719P] where P=(Fo^2^+2Fc^2^)/3'
_refine_ls_weighting_scheme calc
_refine_ls_wR_factor_gt 0.1348
_refine_ls_wR_factor_ref 0.1531
_reflns_Friedel_coverage 0.000
_reflns_number_gt 3190
_reflns_number_total 4661
_reflns_threshold_expression 'I > 2\s(I)'
_cod_data_source_file allcif.cif
_cod_data_source_block 2
_cod_depositor_comments
;
The following automatic conversions were performed:

data item '_exptl_absorpt_correction_type' value 'multi_scan' was
changed to 'multi-scan' in accordance with the
/home/data/users/saulius/crontab/automatic-downloads/current/MDPI/lib/dictionaries/cif_core.dic
dictionary named 'cif_core.dic' version 2.4.2 last updated on
2011-04-26.

Automatic conversion script
Id: cif_fix_values 7556 2019-12-06 15:28:31Z antanas 
;
_cod_original_cell_volume 1216.73(19)
_cod_original_formula_sum 'C23.50 H22 Co N2 O8 S'
_cod_database_code 1557243
_shelx_shelxl_version_number 2014/7
_shelx_space_group_comment
; 
The symmetry employed for this shelxl refinement is uniquely defined 
by the following loop, which should always be used as a source of 
symmetry information in preference to the above space-group names. 
They are only intended as comments. 
;
_shelx_estimated_absorpt_t_min 0.850
_shelx_estimated_absorpt_t_max 0.959

loop_
_space_group_symop_operation_xyz
'x, y, z'
'-x, -y, -z'

loop_
_atom_site_label
_atom_site_type_symbol
_atom_site_fract_x
_atom_site_fract_y
_atom_site_fract_z
_atom_site_U_iso_or_equiv
_atom_site_adp_type
_atom_site_occupancy
_atom_site_site_symmetry_order
_atom_site_calc_flag
_atom_site_refinement_flags_posn
_atom_site_refinement_flags_adp
_atom_site_refinement_flags_occupancy
Co Co 0.85206(6) 0.90105(5) 0.95558(5) 0.0305(2) Uani 1 1 d . . .
S S 0.66627(13) 1.34458(11) 1.45426(9) 0.0369(3) Uani 1 1 d . . .
O1 O 0.3773(5) 0.1721(4) 0.7136(4) 0.0965(17) Uani 1 1 d . . .
O2 O 0.7786(4) 1.0091(3) 1.0502(3) 0.0497(9) Uani 1 1 d . . .
O3 O 1.0132(4) 1.1613(3) 1.1215(3) 0.0485(9) Uani 1 1 d . . .
O4 O 0.4936(4) 1.3093(3) 1.4142(3) 0.0526(9) Uani 1 1 d . . .
O5 O 0.7566(4) 1.4779(3) 1.4903(3) 0.0500(9) Uani 1 1 d . . .
O6 O 0.7857(4) 0.9962(3) 1.8361(3) 0.0474(8) Uani 1 1 d . . .
O7 O 1.0204(4) 1.1497(3) 1.9064(3) 0.0511(9) Uani 1 1 d . . .
N1 N 0.6680(4) 0.7339(3) 0.9078(3) 0.0325(8) Uani 1 1 d . . .
N2 N 0.3890(5) 0.3428(3) 0.6377(4) 0.0558(12) Uani 1 1 d . . .
H2A H 0.3377 0.3756 0.5867 0.067 Uiso 1 1 calc R U .
C1 C 0.5556(5) 0.7168(4) 0.9501(4) 0.0450(12) Uani 1 1 d . . .
H1A H 0.5614 0.7819 1.0034 0.054 Uiso 1 1 calc R U .
C2 C 0.4309(6) 0.6063(5) 0.9180(5) 0.0578(14) Uani 1 1 d . . .
H2B H 0.3523 0.5974 0.9479 0.069 Uiso 1 1 calc R U .
C3 C 0.4237(6) 0.5086(5) 0.8405(5) 0.0578(15) Uani 1 1 d . . .
H3A H 0.3401 0.4330 0.8179 0.069 Uiso 1 1 calc R U .
C4 C 0.5392(5) 0.5230(4) 0.7971(4) 0.0393(11) Uani 1 1 d . . .
C5 C 0.6577(5) 0.6386(4) 0.8319(4) 0.0351(10) Uani 1 1 d . . .
H5B H 0.7348 0.6510 0.8007 0.042 Uiso 1 1 calc R U .
C6 C 0.5457(6) 0.4197(4) 0.7157(5) 0.0579(15) Uani 1 1 d . . .
H6A H 0.6092 0.4587 0.6766 0.069 Uiso 1 1 calc R U .
H6B H 0.6004 0.3645 0.7549 0.069 Uiso 1 1 calc R U .
C7 C 0.3204(6) 0.2241(5) 0.6408(5) 0.0539(14) Uani 1 1 d . . .
C8 C 0.1659(6) 0.1565(5) 0.5429(5) 0.0676(17) Uani 1 1 d . . .
H8A H 0.0951 0.2102 0.5331 0.081 Uiso 1 1 calc R U .
H8B H 0.1923 0.1467 0.4785 0.081 Uiso 1 1 calc R U .
C9 C 0.0786(6) 0.0316(5) 0.5505(5) 0.0652(17) Uani 1 1 d . . .
H9A H 0.0526 0.0405 0.6150 0.078 Uiso 1 1 calc R U .
H9B H 0.1478 -0.0234 0.5584 0.078 Uiso 1 1 calc R U .
C10 C 0.8746(5) 1.1082(4) 1.1174(4) 0.0366(10) Uani 1 1 d . . .
C11 C 0.8207(5) 1.1669(4) 1.1997(3) 0.0307(10) Uani 1 1 d . . .
C12 C 0.9272(5) 1.2720(4) 1.2811(4) 0.0398(11) Uani 1 1 d . . .
H12A H 1.0311 1.3055 1.2834 0.048 Uiso 1 1 calc R U .
C13 C 0.8796(5) 1.3264(4) 1.3579(4) 0.0385(11) Uani 1 1 d . . .
H13A H 0.9508 1.3966 1.4120 0.046 Uiso 1 1 calc R U .
C14 C 0.7252(5) 1.2760(4) 1.3539(3) 0.0318(10) Uani 1 1 d . . .
C15 C 0.6175(5) 1.1712(4) 1.2744(3) 0.0374(11) Uani 1 1 d . . .
H15A H 0.5138 1.1377 1.2724 0.045 Uiso 1 1 calc R U .
C16 C 0.6674(5) 1.1175(4) 1.1979(4) 0.0384(11) Uani 1 1 d . . .
H16A H 0.5964 1.0468 1.1443 0.046 Uiso 1 1 calc R U .
C17 C 0.7338(5) 1.2699(4) 1.5636(3) 0.0333(10) Uani 1 1 d . . .
C18 C 0.8844(5) 1.3237(5) 1.6453(4) 0.0521(13) Uani 1 1 d . . .
H18A H 0.9529 1.3985 1.6420 0.063 Uiso 1 1 calc R U .
C19 C 0.9319(5) 1.2660(5) 1.7310(4) 0.0508(13) Uani 1 1 d . . .
H19A H 1.0337 1.3020 1.7855 0.061 Uiso 1 1 calc R U .
C20 C 0.8323(5) 1.1559(4) 1.7384(3) 0.0348(10) Uani 1 1 d . . .
C21 C 0.6806(6) 1.1066(5) 1.6567(4) 0.0606(15) Uani 1 1 d . . .
H21A H 0.6100 1.0336 1.6607 0.073 Uiso 1 1 calc R U .
C22 C 0.6324(6) 1.1624(5) 1.5707(4) 0.0570(15) Uani 1 1 d . . .
H22A H 0.5301 1.1272 1.5167 0.068 Uiso 1 1 calc R U .
C23 C 0.8825(5) 1.0953(4) 1.8337(3) 0.0367(11) Uani 1 1 d . . .
O8 O 1.0000 0.5000 1.0000 0.285(7) Uiso 1 2 d DS . P
C24 C 0.949(4) 0.435(3) 1.0677(19) 0.34(2) Uiso 0.5 1 d D . P
H24A H 0.8408 0.3882 1.0207 0.412 Uiso 0.5 1 d R U P
H24B H 0.9321 0.4814 1.1259 0.412 Uiso 0.5 1 d R U P
H24C H 0.9950 0.3675 1.0864 0.412 Uiso 0.5 1 d R U P
O9 O 0.6372(7) 0.2055(6) 0.9065(5) 0.0482(18) Uani 0.5 1 d . . P
H9C H 0.5662 0.1739 0.8428 0.058 Uiso 0.5 1 d R U P
H9D H 0.7073 0.1654 0.9199 0.058 Uiso 0.5 1 d R U P

loop_
_atom_site_aniso_label
_atom_site_aniso_U_11
_atom_site_aniso_U_22
_atom_site_aniso_U_33
_atom_site_aniso_U_23
_atom_site_aniso_U_13
_atom_site_aniso_U_12
Co 0.0313(3) 0.0253(3) 0.0269(3) 0.0035(2) 0.0047(2) 0.0041(2)
S 0.0466(7) 0.0404(6) 0.0285(6) 0.0123(5) 0.0127(5) 0.0212(5)
O1 0.071(3) 0.053(2) 0.104(4) 0.036(2) -0.029(2) -0.012(2)
O2 0.0475(19) 0.0434(19) 0.048(2) -0.0098(16) 0.0177(16) 0.0059(15)
O3 0.047(2) 0.0442(19) 0.055(2) 0.0011(16) 0.0258(16) 0.0088(15)
O4 0.0466(19) 0.079(2) 0.042(2) 0.0198(18) 0.0177(16) 0.0323(17)
O5 0.077(2) 0.0314(17) 0.044(2) 0.0110(15) 0.0193(17) 0.0239(16)
O6 0.054(2) 0.0422(19) 0.0387(19) 0.0220(16) 0.0098(15) 0.0069(15)
O7 0.0468(19) 0.053(2) 0.0378(19) 0.0174(16) -0.0029(15) 0.0097(15)
N1 0.0315(19) 0.0292(19) 0.031(2) 0.0072(16) 0.0067(16) 0.0060(14)
N2 0.055(2) 0.026(2) 0.059(3) 0.0042(19) -0.004(2) 0.0034(18)
C1 0.047(3) 0.038(3) 0.047(3) 0.003(2) 0.020(2) 0.006(2)
C2 0.055(3) 0.050(3) 0.069(4) 0.011(3) 0.036(3) 0.000(2)
C3 0.053(3) 0.035(3) 0.067(4) 0.007(3) 0.016(3) -0.009(2)
C4 0.037(2) 0.029(2) 0.045(3) 0.005(2) 0.011(2) 0.0053(18)
C5 0.033(2) 0.027(2) 0.039(3) 0.0038(19) 0.0104(19) 0.0037(17)
C6 0.051(3) 0.027(2) 0.071(4) -0.010(2) 0.007(3) 0.000(2)
C7 0.047(3) 0.034(3) 0.059(4) 0.006(3) -0.001(3) 0.006(2)
C8 0.058(3) 0.044(3) 0.064(4) 0.001(3) -0.010(3) 0.004(2)
C9 0.047(3) 0.043(3) 0.078(4) 0.000(3) 0.000(3) 0.004(2)
C10 0.041(3) 0.033(2) 0.033(2) 0.008(2) 0.009(2) 0.012(2)
C11 0.035(2) 0.027(2) 0.028(2) 0.0063(18) 0.0094(18) 0.0078(17)
C12 0.034(2) 0.037(2) 0.043(3) 0.003(2) 0.015(2) 0.0031(19)
C13 0.040(2) 0.032(2) 0.035(3) -0.002(2) 0.013(2) 0.0012(19)
C14 0.038(2) 0.033(2) 0.026(2) 0.0121(18) 0.0110(18) 0.0123(18)
C15 0.031(2) 0.039(2) 0.035(3) 0.004(2) 0.0079(19) 0.0063(19)
C16 0.037(2) 0.032(2) 0.036(3) 0.001(2) 0.010(2) 0.0013(18)
C17 0.040(2) 0.034(2) 0.028(2) 0.0102(19) 0.0135(19) 0.0132(19)
C18 0.043(3) 0.050(3) 0.049(3) 0.028(3) 0.006(2) -0.003(2)
C19 0.038(3) 0.057(3) 0.041(3) 0.023(2) -0.002(2) 0.003(2)
C20 0.040(2) 0.032(2) 0.027(2) 0.0109(19) 0.0063(19) 0.0084(19)
C21 0.061(3) 0.043(3) 0.045(3) 0.016(2) -0.006(3) -0.010(2)
C22 0.057(3) 0.050(3) 0.034(3) 0.019(2) -0.008(2) -0.007(2)
C23 0.046(3) 0.038(3) 0.029(2) 0.013(2) 0.012(2) 0.020(2)
O9 0.049(4) 0.065(4) 0.031(3) 0.002(3) 0.007(3) 0.033(3)

loop_
_atom_type_symbol
_atom_type_description
_atom_type_scat_dispersion_real
_atom_type_scat_dispersion_imag
_atom_type_scat_source
C C 0.0033 0.0016 'International Tables Vol C Tables 4.2.6.8 and 6.1.1.4'
H H 0.0000 0.0000 'International Tables Vol C Tables 4.2.6.8 and 6.1.1.4'
N N 0.0061 0.0033 'International Tables Vol C Tables 4.2.6.8 and 6.1.1.4'
O O 0.0106 0.0060 'International Tables Vol C Tables 4.2.6.8 and 6.1.1.4'
S S 0.1246 0.1234 'International Tables Vol C Tables 4.2.6.8 and 6.1.1.4'
Co Co 0.3494 0.9721 'International Tables Vol C Tables 4.2.6.8 and 6.1.1.4'

loop_
_geom_angle_atom_site_label_1
_geom_angle_atom_site_label_2
_geom_angle_atom_site_label_3
_geom_angle
_geom_angle_site_symmetry_1
_geom_angle_site_symmetry_3
O6 Co O2 90.53(14) 1_554 .
O6 Co O7 162.84(13) 1_554 2_778
O2 Co O7 87.44(14) . 2_778
O6 Co O3 87.25(14) 1_554 2_777
O2 Co O3 162.63(13) . 2_777
O7 Co O3 89.63(14) 2_778 2_777
O6 Co N1 104.61(14) 1_554 .
O2 Co N1 100.38(13) . .
O7 Co N1 92.51(13) 2_778 .
O3 Co N1 96.85(13) 2_777 .
O6 Co Co 86.48(10) 1_554 2_777
O2 Co Co 85.27(9) . 2_777
O7 Co Co 76.38(10) 2_778 2_777
O3 Co Co 77.41(9) 2_777 2_777
N1 Co Co 167.39(10) . 2_777
O4 S O5 119.1(2) . .
O4 S C17 108.3(2) . .
O5 S C17 107.5(2) . .
O4 S C14 108.81(19) . .
O5 S C14 108.1(2) . .
C17 S C14 104.08(19) . .
C10 O2 Co 121.2(3) . .
C10 O3 Co 130.3(3) . 2_777
C23 O6 Co 120.4(3) . 1_556
C23 O7 Co 131.4(3) . 2_778
C1 N1 C5 117.8(4) . .
C1 N1 Co 121.6(3) . .
C5 N1 Co 120.6(3) . .
C7 N2 C6 123.3(4) . .
C7 N2 H2A 118.3 . .
C6 N2 H2A 118.3 . .
N1 C1 C2 122.2(4) . .
N1 C1 H1A 118.9 . .
C2 C1 H1A 118.9 . .
C1 C2 C3 119.0(5) . .
C1 C2 H2B 120.5 . .
C3 C2 H2B 120.5 . .
C4 C3 C2 119.9(4) . .
C4 C3 H3A 120.1 . .
C2 C3 H3A 120.1 . .
C3 C4 C5 117.2(4) . .
C3 C4 C6 123.7(4) . .
C5 C4 C6 119.1(4) . .
N1 C5 C4 123.9(4) . .
N1 C5 H5B 118.1 . .
C4 C5 H5B 118.1 . .
N2 C6 C4 113.9(4) . .
N2 C6 H6A 108.8 . .
C4 C6 H6A 108.8 . .
N2 C6 H6B 108.8 . .
C4 C6 H6B 108.8 . .
H6A C6 H6B 107.7 . .
O1 C7 N2 123.5(5) . .
O1 C7 C8 122.5(5) . .
N2 C7 C8 114.0(5) . .
C9 C8 C7 114.9(5) . .
C9 C8 H8A 108.5 . .
C7 C8 H8A 108.5 . .
C9 C8 H8B 108.5 . .
C7 C8 H8B 108.5 . .
H8A C8 H8B 107.5 . .
C8 C9 C9 112.6(7) . 2_556
C8 C9 H9A 109.1 . .
C9 C9 H9A 109.1 2_556 .
C8 C9 H9B 109.1 . .
C9 C9 H9B 109.1 2_556 .
H9A C9 H9B 107.8 . .
O3 C10 O2 125.0(4) . .
O3 C10 C11 117.5(4) . .
O2 C10 C11 117.5(4) . .
C16 C11 C12 119.1(4) . .
C16 C11 C10 121.1(4) . .
C12 C11 C10 119.8(4) . .
C13 C12 C11 120.4(4) . .
C13 C12 H12A 119.8 . .
C11 C12 H12A 119.8 . .
C12 C13 C14 119.4(4) . .
C12 C13 H13A 120.3 . .
C14 C13 H13A 120.3 . .
C13 C14 C15 121.3(4) . .
C13 C14 S 119.1(3) . .
C15 C14 S 119.6(3) . .
C16 C15 C14 118.6(4) . .
C16 C15 H15A 120.7 . .
C14 C15 H15A 120.7 . .
C11 C16 C15 121.2(4) . .
C11 C16 H16A 119.4 . .
C15 C16 H16A 119.4 . .
C22 C17 C18 119.9(4) . .
C22 C17 S 119.4(3) . .
C18 C17 S 120.6(4) . .
C19 C18 C17 119.4(5) . .
C19 C18 H18A 120.3 . .
C17 C18 H18A 120.3 . .
C18 C19 C20 121.5(4) . .
C18 C19 H19A 119.2 . .
C20 C19 H19A 119.2 . .
C19 C20 C21 117.4(4) . .
C19 C20 C23 121.4(4) . .
C21 C20 C23 121.1(4) . .
C22 C21 C20 121.6(5) . .
C22 C21 H21A 119.2 . .
C20 C21 H21A 119.2 . .
C21 C22 C17 120.1(4) . .
C21 C22 H22A 120.0 . .
C17 C22 H22A 120.0 . .
O6 C23 O7 125.1(4) . .
O6 C23 C20 118.2(4) . .
O7 C23 C20 116.7(4) . .
C24 O8 C24 179.999(15) . 2_767
O8 C24 H24A 101.3 . .
O8 C24 H24B 118.6 . .
H24A C24 H24B 101.3 . .
O8 C24 H24C 115.9 . .
H24A C24 H24C 101.3 . .
H24B C24 H24C 114.3 . .
H9C O9 H9D 110.0 . .

loop_
_geom_bond_atom_site_label_1
_geom_bond_atom_site_label_2
_geom_bond_distance
_geom_bond_site_symmetry_2
Co O6 2.014(3) 1_554
Co O2 2.024(3) .
Co O7 2.045(3) 2_778
Co O3 2.045(3) 2_777
Co N1 2.054(3) .
Co Co 2.8348(11) 2_777
S O4 1.434(3) .
S O5 1.444(3) .
S C17 1.763(4) .
S C14 1.765(4) .
O1 C7 1.216(6) .
O2 C10 1.253(5) .
O3 C10 1.253(5) .
O3 Co 2.045(3) 2_777
O6 C23 1.250(5) .
O6 Co 2.014(3) 1_556
O7 C23 1.262(5) .
O7 Co 2.045(3) 2_778
N1 C1 1.325(6) .
N1 C5 1.337(5) .
N2 C7 1.328(6) .
N2 C6 1.448(6) .
N2 H2A 0.8600 .
C1 C2 1.371(6) .
C1 H1A 0.9300 .
C2 C3 1.381(7) .
C2 H2B 0.9300 .
C3 C4 1.360(7) .
C3 H3A 0.9300 .
C4 C5 1.380(6) .
C4 C6 1.511(6) .
C5 H5B 0.9300 .
C6 H6A 0.9700 .
C6 H6B 0.9700 .
C7 C8 1.520(7) .
C8 C9 1.459(8) .
C8 H8A 0.9700 .
C8 H8B 0.9700 .
C9 C9 1.547(9) 2_556
C9 H9A 0.9700 .
C9 H9B 0.9700 .
C10 C11 1.494(6) .
C11 C16 1.380(6) .
C11 C12 1.395(5) .
C12 C13 1.376(6) .
C12 H12A 0.9300 .
C13 C14 1.381(6) .
C13 H13A 0.9300 .
C14 C15 1.385(5) .
C15 C16 1.384(6) .
C15 H15A 0.9300 .
C16 H16A 0.9300 .
C17 C22 1.363(6) .
C17 C18 1.382(6) .
C18 C19 1.368(6) .
C18 H18A 0.9300 .
C19 C20 1.378(6) .
C19 H19A 0.9300 .
C20 C21 1.385(6) .
C20 C23 1.492(6) .
C21 C22 1.357(7) .
C21 H21A 0.9300 .
C22 H22A 0.9300 .
O8 C24 1.3498(11) .
O8 C24 1.3498(11) 2_767
C24 H24A 0.9600 .
C24 H24B 0.9600 .
C24 H24C 0.9600 .
O9 H9C 0.8501 .
O9 H9D 0.8501 .
